data_1540486
loop_
_publ_author_name
'Mitsushige, Yusuke'
'Carrow, Brad P.'
'Ito, Shingo'
'Nozaki, Kyoko'

_publ_section_title
;
 Ligand-controlled insertion regioselectivity accelerates copolymerisation
 of ethylene with methyl acrylate by cationic bisphosphine
 monoxide--palladium catalysts
;
_journal_issue 1
_journal_name_full 'Chem. Sci.'
_journal_page_first 737
_journal_paper_doi 10.1039/C5SC03361F
_journal_volume 7
_journal_year 2016
_chemical_formula_moiety 'C25 H45 O3 P2 Pd, F6 P'
_chemical_formula_sum 'C25 H45 F6 O3 P3 Pd'
_chemical_formula_weight 706.92
_space_group_crystal_system triclinic
_space_group_IT_number 2
_space_group_name_Hall '-P 1'
_space_group_name_H-M_alt 'P -1'
_symmetry_space_group_name_Hall '-P 1'
_symmetry_space_group_name_H-M 'P -1'
_atom_sites_solution_hydrogens geom
_audit_creation_method SHELXL-2014/6
_audit_update_record
;
2015-06-25 deposited with the CCDC.
2015-10-19 downloaded from the CCDC.
;
_cell_angle_alpha 81.992(15)
_cell_angle_beta 83.829(16)
_cell_angle_gamma 75.466(16)
_cell_formula_units_Z 2
_cell_length_a 8.338(4)
_cell_length_b 13.576(6)
_cell_length_c 14.319(7)
_cell_measurement_reflns_used 5660
_cell_measurement_temperature 93
_cell_measurement_theta_max 31.6
_cell_measurement_theta_min 2.8
_cell_volume 1549.2(13)
_computing_cell_refinement 'RIGAKU CrystalClear'
_computing_data_collection 'RIGAKU CrystalClear'
_computing_data_reduction 'RIGAKU CrystalClear'
_computing_molecular_graphics ORTEP-III
_computing_publication_material 'Yadokari-XG (Wakita, Nemoto, et al.)'
_computing_structure_refinement 'SHELXL-2014/6 (Sheldrick, 2014)'
_computing_structure_solution 'SHELXT-2014/4 (Sheldrick, 2014)'
_diffrn_ambient_temperature 93
_diffrn_detector_area_resol_mean 28.5714
_diffrn_measured_fraction_theta_full 0.984
_diffrn_measured_fraction_theta_max 0.979
_diffrn_measurement_device_type 'Rigaku Saturn724 CCD'
_diffrn_measurement_method 'omega scans'
_diffrn_radiation_type MoK\a
_diffrn_radiation_wavelength 0.71075
_diffrn_reflns_av_R_equivalents 0.0938
_diffrn_reflns_av_unetI/netI 0.0847
_diffrn_reflns_laue_measured_fraction_full 0.984
_diffrn_reflns_laue_measured_fraction_max 0.979
_diffrn_reflns_limit_h_max 10
_diffrn_reflns_limit_h_min -10
_diffrn_reflns_limit_k_max 16
_diffrn_reflns_limit_k_min -16
_diffrn_reflns_limit_l_max 17
_diffrn_reflns_limit_l_min -12
_diffrn_reflns_number 22424
_diffrn_reflns_point_group_measured_fraction_full 0.984
_diffrn_reflns_point_group_measured_fraction_max 0.979
_diffrn_reflns_theta_full 25.242
_diffrn_reflns_theta_max 25.996
_diffrn_reflns_theta_min 2.636
_exptl_absorpt_coefficient_mu 0.815
_exptl_absorpt_correction_T_max 1.000
_exptl_absorpt_correction_T_min 0.831
_exptl_absorpt_correction_type multi-scan
_exptl_absorpt_process_details 'Jacobson, R. (1998) Private communication'
_exptl_crystal_colour Colorless
_exptl_crystal_density_diffrn 1.515
_exptl_crystal_description Chip
_exptl_crystal_F_000 728
_exptl_crystal_size_max 0.060
_exptl_crystal_size_mid 0.060
_exptl_crystal_size_min 0.010
_refine_diff_density_max 1.083
_refine_diff_density_min -1.451
_refine_diff_density_rms 0.145
_refine_ls_extinction_method none
_refine_ls_goodness_of_fit_ref 1.229
_refine_ls_hydrogen_treatment constr
_refine_ls_matrix_type full
_refine_ls_number_parameters 430
_refine_ls_number_reflns 5971
_refine_ls_number_restraints 342
_refine_ls_restrained_S_all 1.214
_refine_ls_R_factor_all 0.0997
_refine_ls_R_factor_gt 0.0879
_refine_ls_shift/su_max 0.014
_refine_ls_shift/su_mean 0.001
_refine_ls_structure_factor_coef Fsqd
_refine_ls_weighting_details 'w=1/[\s^2^(Fo^2^)+12.0662P] where P=(Fo^2^+2Fc^2^)/3'
_refine_ls_weighting_scheme calc
_refine_ls_wR_factor_gt 0.1410
_refine_ls_wR_factor_ref 0.1469
_reflns_Friedel_coverage 0.000
_reflns_number_gt 5369
_reflns_number_total 5971
_reflns_threshold_expression 'I > 2\s(I)'
_cod_data_source_file c5sc03361f2.cif
_cod_data_source_block iPMA12
_cod_depositor_comments
;
The following automatic conversions were performed:

'_exptl_absorpt_correction_type' value 'Multi-scan' changed to
'multi-scan' according to
/usr/data/users/saulius/crontab/automatic-downloads/rss-feeds/RSC/lib/dictionaries/cif_core.dic
dictionary named 'cif_core.dic' version 2.4.2 from 2011-04-26.

Automatic conversion script
Id: cif_fix_values 3271 2015-04-21 07:52:19Z andrius 

 Adding full bibliography for 1540485--1540489.cif.
;
_cod_database_code 1540486
_shelx_space_group_comment
;
The symmetry employed for this shelxl refinement is uniquely defined
by the following loop, which should always be used as a source of
symmetry information in preference to the above space-group names.
They are only intended as comments.
;
_shelx_estimated_absorpt_t_min 0.953
_shelx_estimated_absorpt_t_max 0.992
_shelxl_version_number 2014/6

loop_
_space_group_symop_operation_xyz
'x, y, z'
'-x, -y, -z'

loop_
_atom_site_label
_atom_site_type_symbol
_atom_site_fract_x
_atom_site_fract_y
_atom_site_fract_z
_atom_site_U_iso_or_equiv
_atom_site_adp_type
_atom_site_occupancy
_atom_site_site_symmetry_order
_atom_site_calc_flag
_atom_site_refinement_flags_posn
_atom_site_refinement_flags_adp
_atom_site_refinement_flags_occupancy
_atom_site_disorder_assembly
_atom_site_disorder_group
Pd1 Pd 0.49206(7) 0.37106(4) 0.23156(4) 0.01164(14) Uani 1 1 d . . . . .
P1 P 0.3850(2) 0.32557(14) 0.37458(12) 0.0153(4) Uani 1 1 d . . . . .
P2 P 0.3440(2) 0.18377(14) 0.18514(13) 0.0185(4) Uani 1 1 d . . . . .
P3 P 0.0531(4) 0.7922(2) 0.24948(19) 0.0548(8) Uani 1 1 d . . . . .
O3 O 0.3558(6) 0.2943(4) 0.1643(3) 0.0225(12) Uani 1 1 d . . . . .
O1 O 0.6096(6) 0.4143(4) 0.0972(3) 0.0253(12) Uani 1 1 d . . . . .
O2 O 0.7939(7) 0.5046(4) 0.0348(3) 0.0326(14) Uani 1 1 d . . . . .
C14 C 0.2566(9) 0.5189(6) 0.4367(6) 0.0265(18) Uani 1 1 d . . . . .
H18 H 0.1589 0.5684 0.4605 0.040 Uiso 1 1 calc R U . . .
H19 H 0.3043 0.5496 0.3777 0.040 Uiso 1 1 calc R U . . .
H20 H 0.3394 0.4999 0.4838 0.040 Uiso 1 1 calc R U . . .
C11 C 0.2939(9) 0.1501(5) 0.3107(5) 0.0199(16) Uani 1 1 d . . . . .
C10 C 0.2383(10) 0.0611(6) 0.3345(6) 0.0286(19) Uani 1 1 d . . . . .
H13 H 0.2387 0.0195 0.2863 0.034 Uiso 1 1 calc R U . . .
C15 C 0.5408(9) 0.2988(5) 0.4645(5) 0.0207(16) Uani 1 1 d . . . . .
H21 H 0.5817 0.3627 0.4591 0.025 Uiso 1 1 calc R U . . .
C6 C 0.2988(9) 0.2113(5) 0.3840(5) 0.0196(16) Uani 1 1 d . . . . .
C12 C 0.2050(9) 0.4232(6) 0.4183(5) 0.0213(16) Uani 1 1 d . . . . .
H14 H 0.1569 0.3928 0.4792 0.026 Uiso 1 1 calc R U . . .
C24 C 0.6629(10) 0.1000(7) 0.2286(6) 0.034(2) Uani 1 1 d . U . . .
H40 H 0.7750 0.0595 0.2125 0.051 Uiso 1 1 calc R U . . .
H41 H 0.6204 0.0713 0.2902 0.051 Uiso 1 1 calc R U . . .
H42 H 0.6665 0.1711 0.2315 0.051 Uiso 1 1 calc R U . . .
C4 C 0.6895(10) 0.4770(6) 0.1029(5) 0.0251(17) Uani 1 1 d . . . . .
C5 C 0.8095(10) 0.4581(7) -0.0524(5) 0.0287(19) Uani 1 1 d . . . . .
H7 H 0.7112 0.4891 -0.0876 0.043 Uiso 1 1 calc R U . . .
H8 H 0.8188 0.3843 -0.0373 0.043 Uiso 1 1 calc R U . . .
H9 H 0.9091 0.4695 -0.0909 0.043 Uiso 1 1 calc R U . . .
C1 C 0.6338(10) 0.4538(6) 0.2756(5) 0.0256(18) Uani 1 1 d . . . . .
H1 H 0.5693 0.4957 0.3246 0.031 Uiso 1 1 calc R U . A 1
H2 H 0.7323 0.4071 0.3040 0.031 Uiso 1 1 calc R U . A 1
F6 F -0.0052(12) 0.8521(7) 0.1522(6) 0.057(2) Uani 0.727(6) 1 d . U P B 1
C20 C 0.0122(9) 0.2503(6) 0.1662(5) 0.0290(18) Uani 1 1 d . . . . .
H31 H -0.0086 0.2207 0.2315 0.044 Uiso 1 1 calc R U . . .
H32 H -0.0853 0.2571 0.1311 0.044 Uiso 1 1 calc R U . . .
H33 H 0.0338 0.3180 0.1663 0.044 Uiso 1 1 calc R U . . .
C18 C 0.1652(9) 0.1794(5) 0.1185(5) 0.0204(16) Uani 1 1 d . . . . .
C7 C 0.2352(9) 0.1799(6) 0.4752(5) 0.0240(17) Uani 1 1 d . . . . .
H10 H 0.2314 0.2208 0.5244 0.029 Uiso 1 1 calc R U . . .
C17 C 0.4826(10) 0.2797(6) 0.5691(5) 0.0317(19) Uani 1 1 d . . . . .
H25 H 0.5698 0.2833 0.6083 0.047 Uiso 1 1 calc R U . . .
H26 H 0.4592 0.2117 0.5822 0.047 Uiso 1 1 calc R U . . .
H27 H 0.3815 0.3320 0.5837 0.047 Uiso 1 1 calc R U . . .
C16 C 0.6933(10) 0.2159(6) 0.4368(6) 0.0298(19) Uani 1 1 d . . . . .
H22 H 0.6637 0.1497 0.4437 0.045 Uiso 1 1 calc R U . . .
H23 H 0.7818 0.2119 0.4780 0.045 Uiso 1 1 calc R U . . .
H24 H 0.7321 0.2331 0.3709 0.045 Uiso 1 1 calc R U . . .
C26 C 0.629(4) 0.544(3) 0.187(2) 0.017(5) Uani 0.327(16) 1 d . U P C 2
H46 H 0.5124 0.5863 0.1796 0.021 Uiso 0.327(16) 1 calc R U P C 2
C19 C 0.1962(10) 0.2304(6) 0.0169(5) 0.0294(19) Uani 1 1 d . . . . .
H28 H 0.0976 0.2393 -0.0179 0.044 Uiso 1 1 calc R U . . .
H29 H 0.2919 0.1867 -0.0153 0.044 Uiso 1 1 calc R U . . .
H30 H 0.2187 0.2974 0.0196 0.044 Uiso 1 1 calc R U . . .
C22 C 0.5473(10) 0.0969(7) 0.1522(6) 0.034(2) Uani 1 1 d . . . . .
C8 C 0.1779(10) 0.0915(6) 0.4958(6) 0.033(2) Uani 1 1 d . . . . .
H11 H 0.1353 0.0726 0.5581 0.040 Uiso 1 1 calc R U . . .
C9 C 0.1830(11) 0.0307(7) 0.4249(6) 0.038(2) Uani 1 1 d . . . . .
H12 H 0.1483 -0.0316 0.4389 0.046 Uiso 1 1 calc R U . . .
C13 C 0.0721(9) 0.4501(6) 0.3464(5) 0.0279(18) Uani 1 1 d . . . . .
H15 H 0.1147 0.4838 0.2873 0.042 Uiso 1 1 calc R U . . .
H16 H -0.0279 0.4964 0.3721 0.042 Uiso 1 1 calc R U . . .
H17 H 0.0446 0.3873 0.3340 0.042 Uiso 1 1 calc R U . . .
C21 C 0.1286(11) 0.0756(6) 0.1125(7) 0.035(2) Uani 1 1 d . . . . .
H34 H 0.2270 0.0304 0.0840 0.053 Uiso 1 1 calc R U . . .
H35 H 0.0351 0.0853 0.0734 0.053 Uiso 1 1 calc R U . . .
H36 H 0.1005 0.0446 0.1761 0.053 Uiso 1 1 calc R U . . .
F4 F 0.0030(12) 0.9091(6) 0.2837(6) 0.059(2) Uani 0.727(6) 1 d . U P B 1
F3 F -0.1215(14) 0.7833(8) 0.2803(7) 0.081(2) Uani 0.727(6) 1 d . U P B 1
C23 C 0.6163(12) 0.1419(9) 0.0555(7) 0.055(3) Uani 1 1 d . U . . .
H37 H 0.5442 0.1397 0.0065 0.082 Uiso 1 1 calc R U . . .
H38 H 0.7288 0.1014 0.0403 0.082 Uiso 1 1 calc R U . . .
H39 H 0.6194 0.2130 0.0585 0.082 Uiso 1 1 calc R U . . .
F2 F 0.1079(15) 0.6859(7) 0.2145(7) 0.073(3) Uani 0.727(6) 1 d . U P B 1
F1 F 0.1042(14) 0.7509(7) 0.3538(6) 0.077(3) Uani 0.727(6) 1 d . U P B 1
F5 F 0.2379(10) 0.8134(8) 0.2233(8) 0.085(3) Uani 0.727(6) 1 d . . P B 1
C25 C 0.5438(12) -0.0127(7) 0.1495(8) 0.054(3) Uani 1 1 d . U . . .
H43 H 0.6539 -0.0512 0.1273 0.080 Uiso 1 1 calc R U . . .
H44 H 0.4620 -0.0155 0.1063 0.080 Uiso 1 1 calc R U . . .
H45 H 0.5132 -0.0428 0.2131 0.080 Uiso 1 1 calc R U . . .
C3 C 0.5542(15) 0.6246(9) 0.1795(8) 0.031(3) Uani 0.673(16) 1 d . U P C 1
H4 H 0.4456 0.6091 0.1794 0.046 Uiso 0.673(16) 1 calc R U P C 1
H5 H 0.5788 0.6639 0.1192 0.046 Uiso 0.673(16) 1 calc R U P C 1
H6 H 0.5525 0.6648 0.2314 0.046 Uiso 0.673(16) 1 calc R U P C 1
F7 F -0.007(3) 0.7202(17) 0.3553(16) 0.062(4) Uani 0.273(6) 1 d . U P B 2
F12 F 0.081(4) 0.818(2) 0.138(2) 0.069(4) Uani 0.273(6) 1 d . U P B 2
F11 F 0.206(4) 0.688(2) 0.2371(19) 0.075(4) Uani 0.273(6) 1 d . U P B 2
F9 F -0.152(4) 0.855(2) 0.2788(18) 0.077(4) Uani 0.273(6) 1 d . U P B 2
F8 F -0.069(3) 0.7107(17) 0.2165(16) 0.067(4) Uani 0.273(6) 1 d . U P B 2
F10 F 0.125(4) 0.851(2) 0.2944(17) 0.070(4) Uani 0.273(6) 1 d . U P B 2
C27 C 0.742(3) 0.6109(17) 0.1992(16) 0.023(6) Uani 0.327(16) 1 d . U P C 2
H47 H 0.7360 0.6655 0.1461 0.034 Uiso 0.327(16) 1 calc R U P C 2
H48 H 0.8567 0.5693 0.2011 0.034 Uiso 0.327(16) 1 calc R U P C 2
H49 H 0.7084 0.6414 0.2585 0.034 Uiso 0.327(16) 1 calc R U P C 2
C2 C 0.6896(18) 0.5234(12) 0.1926(11) 0.021(3) Uani 0.673(16) 1 d . U P C 1
H3 H 0.8005 0.5357 0.2004 0.025 Uiso 0.673(16) 1 calc R U P C 1

loop_
_atom_site_aniso_label
_atom_site_aniso_U_11
_atom_site_aniso_U_22
_atom_site_aniso_U_33
_atom_site_aniso_U_23
_atom_site_aniso_U_13
_atom_site_aniso_U_12
Pd1 0.0169(3) 0.0128(3) 0.0076(2) -0.00207(18) -0.00084(18) -0.0075(2)
P1 0.0188(10) 0.0165(9) 0.0122(8) -0.0027(7) -0.0012(7) -0.0067(8)
P2 0.0186(10) 0.0196(10) 0.0210(10) -0.0088(8) -0.0013(8) -0.0076(8)
P3 0.083(2) 0.0476(16) 0.0357(14) 0.0014(12) -0.0242(14) -0.0139(16)
O3 0.029(3) 0.028(3) 0.016(3) -0.007(2) -0.002(2) -0.016(2)
O1 0.031(3) 0.029(3) 0.018(3) -0.002(2) -0.002(2) -0.012(3)
O2 0.048(4) 0.049(4) 0.013(3) -0.002(2) 0.000(2) -0.036(3)
C14 0.023(4) 0.026(4) 0.032(4) -0.010(3) -0.009(3) -0.002(4)
C11 0.016(4) 0.018(4) 0.026(4) 0.004(3) -0.008(3) -0.005(3)
C10 0.035(5) 0.018(4) 0.040(5) 0.006(3) -0.018(4) -0.017(4)
C15 0.030(4) 0.019(4) 0.016(4) 0.002(3) -0.009(3) -0.009(3)
C6 0.022(4) 0.018(4) 0.020(4) 0.002(3) -0.004(3) -0.008(3)
C12 0.024(4) 0.028(4) 0.014(3) -0.008(3) 0.002(3) -0.010(3)
C24 0.023(4) 0.036(4) 0.046(5) -0.018(4) -0.004(3) -0.005(4)
C4 0.032(4) 0.029(4) 0.017(4) 0.004(3) -0.002(3) -0.017(4)
C5 0.026(4) 0.046(5) 0.017(4) -0.005(4) 0.004(3) -0.015(4)
C1 0.038(5) 0.029(4) 0.014(4) -0.006(3) 0.004(3) -0.015(4)
F6 0.082(6) 0.050(5) 0.042(4) -0.001(4) -0.020(4) -0.020(4)
C20 0.025(4) 0.034(5) 0.029(4) -0.007(4) -0.008(3) -0.003(4)
C18 0.018(4) 0.019(4) 0.027(4) -0.007(3) -0.005(3) -0.006(3)
C7 0.024(4) 0.032(4) 0.020(4) 0.003(3) -0.003(3) -0.016(4)
C17 0.041(5) 0.038(5) 0.021(4) 0.004(4) -0.010(4) -0.019(4)
C16 0.032(5) 0.028(4) 0.034(5) -0.004(4) -0.018(4) -0.010(4)
C26 0.018(9) 0.021(8) 0.011(7) -0.003(6) -0.001(7) 0.000(7)
C19 0.034(5) 0.035(5) 0.022(4) -0.002(4) -0.011(3) -0.012(4)
C22 0.024(4) 0.037(5) 0.044(5) -0.027(4) -0.002(4) -0.003(4)
C8 0.040(5) 0.038(5) 0.025(4) 0.015(4) -0.010(4) -0.022(4)
C9 0.044(5) 0.034(5) 0.042(5) 0.012(4) -0.014(4) -0.023(4)
C13 0.018(4) 0.034(5) 0.031(4) -0.010(4) -0.003(3) 0.001(4)
C21 0.035(5) 0.023(4) 0.055(6) -0.008(4) -0.020(4) -0.010(4)
F4 0.080(5) 0.036(4) 0.053(4) -0.002(3) 0.003(4) -0.006(4)
F3 0.110(6) 0.060(5) 0.084(5) -0.002(4) -0.010(5) -0.043(5)
C23 0.037(5) 0.079(6) 0.045(5) -0.022(5) 0.001(4) -0.002(5)
F2 0.109(6) 0.049(4) 0.063(5) -0.019(4) 0.002(5) -0.020(5)
F1 0.117(6) 0.048(4) 0.055(4) 0.008(4) -0.033(5) 0.004(5)
F5 0.035(5) 0.082(7) 0.142(10) -0.027(7) -0.006(6) -0.013(5)
C25 0.037(5) 0.045(5) 0.085(6) -0.033(5) -0.012(4) -0.004(4)
C3 0.036(7) 0.024(6) 0.027(6) -0.001(5) 0.008(5) -0.004(5)
F7 0.094(8) 0.043(7) 0.048(7) 0.000(6) -0.008(7) -0.018(7)
F12 0.104(8) 0.053(7) 0.052(7) 0.002(7) -0.016(7) -0.022(7)
F11 0.104(8) 0.063(7) 0.054(7) 0.003(7) -0.010(7) -0.019(7)
F9 0.104(7) 0.053(7) 0.067(7) 0.000(7) -0.022(7) -0.005(7)
F8 0.102(8) 0.054(7) 0.057(7) -0.006(6) -0.020(7) -0.032(7)
F10 0.104(7) 0.058(7) 0.059(7) -0.009(6) -0.025(7) -0.028(7)
C27 0.028(9) 0.023(9) 0.022(9) -0.001(7) -0.005(7) -0.016(7)
C2 0.021(7) 0.023(6) 0.018(5) -0.001(4) 0.000(5) -0.003(6)

loop_
_atom_type_symbol
_atom_type_description
_atom_type_scat_dispersion_real
_atom_type_scat_dispersion_imag
_atom_type_scat_source
C C 0.0033 0.0016 'International Tables Vol C Tables 4.2.6.8 and 6.1.1.4'
H H 0.0000 0.0000 'International Tables Vol C Tables 4.2.6.8 and 6.1.1.4'
F F 0.0171 0.0103 'International Tables Vol C Tables 4.2.6.8 and 6.1.1.4'
O O 0.0106 0.0060 'International Tables Vol C Tables 4.2.6.8 and 6.1.1.4'
P P 0.1023 0.0942 'International Tables Vol C Tables 4.2.6.8 and 6.1.1.4'
Pd Pd -0.9988 1.0072 'International Tables Vol C Tables 4.2.6.8 and 6.1.1.4'

loop_
_geom_angle_atom_site_label_1
_geom_angle_atom_site_label_2
_geom_angle_atom_site_label_3
_geom_angle
C1 Pd1 O3 171.0(2)
C1 Pd1 O1 81.6(2)
O3 Pd1 O1 89.5(2)
C1 Pd1 P1 95.5(2)
O3 Pd1 P1 93.41(14)
O1 Pd1 P1 176.45(16)
C6 P1 C12 102.3(3)
C6 P1 C15 106.9(3)
C12 P1 C15 106.3(3)
C6 P1 Pd1 114.7(2)
C12 P1 Pd1 114.1(2)
C15 P1 Pd1 111.8(2)
O3 P2 C11 111.3(3)
O3 P2 C22 109.9(4)
C11 P2 C22 107.2(4)
O3 P2 C18 103.7(3)
C11 P2 C18 108.6(3)
C22 P2 C18 116.0(3)
F3 P3 F2 94.5(6)
F3 P3 F6 90.5(6)
F2 P3 F6 95.9(5)
F3 P3 F1 89.4(6)
F2 P3 F1 94.1(5)
F6 P3 F1 170.0(5)
F10 P3 F12 109.6(16)
F3 P3 F5 173.2(6)
F2 P3 F5 92.2(6)
F6 P3 F5 90.5(6)
F1 P3 F5 88.5(6)
F10 P3 F11 102.5(17)
F12 P3 F11 85.8(14)
F3 P3 F4 88.6(5)
F2 P3 F4 176.7(6)
F6 P3 F4 83.0(5)
F1 P3 F4 87.0(5)
F5 P3 F4 84.8(5)
F10 P3 F9 96.4(16)
F12 P3 F9 105.4(14)
F11 P3 F9 153.3(15)
F10 P3 F7 94.9(13)
F12 P3 F7 155.1(14)
F11 P3 F7 84.6(12)
F9 P3 F7 75.2(12)
F10 P3 F8 166.7(14)
F12 P3 F8 83.1(13)
F11 P3 F8 81.8(13)
F9 P3 F8 75.8(13)
F7 P3 F8 72.8(11)
P2 O3 Pd1 128.3(3)
C4 O1 Pd1 111.4(5)
C4 O2 C5 116.7(6)
C12 C14 H18 109.5
C12 C14 H19 109.5
H18 C14 H19 109.5
C12 C14 H20 109.5
H18 C14 H20 109.5
H19 C14 H20 109.5
C10 C11 C6 118.9(7)
C10 C11 P2 116.0(6)
C6 C11 P2 125.0(5)
C9 C10 C11 122.5(8)
C9 C10 H13 118.7
C11 C10 H13 118.7
C16 C15 C17 111.6(6)
C16 C15 P1 110.6(5)
C17 C15 P1 118.8(5)
C16 C15 H21 104.8
C17 C15 H21 104.8
P1 C15 H21 104.8
C7 C6 C11 116.9(7)
C7 C6 P1 115.1(5)
C11 C6 P1 128.0(5)
C14 C12 C13 111.1(6)
C14 C12 P1 111.6(5)
C13 C12 P1 109.1(5)
C14 C12 H14 108.3
C13 C12 H14 108.3
P1 C12 H14 108.3
C22 C24 H40 109.5
C22 C24 H41 109.5
H40 C24 H41 109.5
C22 C24 H42 109.5
H40 C24 H42 109.5
H41 C24 H42 109.5
O1 C4 O2 123.8(7)
O1 C4 C2 122.9(8)
O2 C4 C2 113.1(8)
O1 C4 C26 115.2(13)
O2 C4 C26 119.4(13)
O2 C5 H7 109.5
O2 C5 H8 109.5
H7 C5 H8 109.5
O2 C5 H9 109.5
H7 C5 H9 109.5
H8 C5 H9 109.5
C2 C1 Pd1 110.0(7)
C26 C1 Pd1 100.9(12)
C2 C1 H1 109.7
Pd1 C1 H1 109.7
C2 C1 H2 109.7
Pd1 C1 H2 109.7
H1 C1 H2 108.2
C18 C20 H31 109.5
C18 C20 H32 109.5
H31 C20 H32 109.5
C18 C20 H33 109.5
H31 C20 H33 109.5
H32 C20 H33 109.5
C21 C18 C19 108.5(6)
C21 C18 C20 109.9(6)
C19 C18 C20 107.7(6)
C21 C18 P2 118.9(5)
C19 C18 P2 106.6(5)
C20 C18 P2 104.8(5)
C8 C7 C6 122.4(7)
C8 C7 H10 118.8
C6 C7 H10 118.8
C15 C17 H25 109.5
C15 C17 H26 109.5
H25 C17 H26 109.5
C15 C17 H27 109.5
H25 C17 H27 109.5
H26 C17 H27 109.5
C15 C16 H22 109.5
C15 C16 H23 109.5
H22 C16 H23 109.5
C15 C16 H24 109.5
H22 C16 H24 109.5
H23 C16 H24 109.5
C27 C26 C4 114(2)
C27 C26 C1 111(2)
C4 C26 C1 99.8(19)
C27 C26 H46 110.8
C4 C26 H46 110.8
C1 C26 H46 110.8
C18 C19 H28 109.5
C18 C19 H29 109.5
H28 C19 H29 109.5
C18 C19 H30 109.5
H28 C19 H30 109.5
H29 C19 H30 109.5
C25 C22 C24 108.3(8)
C25 C22 C23 110.3(8)
C24 C22 C23 108.9(7)
C25 C22 P2 115.4(6)
C24 C22 P2 105.5(5)
C23 C22 P2 108.3(6)
C7 C8 C9 119.6(8)
C7 C8 H11 120.2
C9 C8 H11 120.2
C10 C9 C8 119.6(8)
C10 C9 H12 120.2
C8 C9 H12 120.2
C12 C13 H15 109.5
C12 C13 H16 109.5
H15 C13 H16 109.5
C12 C13 H17 109.5
H15 C13 H17 109.5
H16 C13 H17 109.5
C18 C21 H34 109.5
C18 C21 H35 109.5
H34 C21 H35 109.5
C18 C21 H36 109.5
H34 C21 H36 109.5
H35 C21 H36 109.5
C22 C23 H37 109.5
C22 C23 H38 109.5
H37 C23 H38 109.5
C22 C23 H39 109.5
H37 C23 H39 109.5
H38 C23 H39 109.5
C22 C25 H43 109.5
C22 C25 H44 109.5
H43 C25 H44 109.5
C22 C25 H45 109.5
H43 C25 H45 109.5
H44 C25 H45 109.5
C2 C3 H4 109.5
C2 C3 H5 109.5
H4 C3 H5 109.5
C2 C3 H6 109.5
H4 C3 H6 109.5
H5 C3 H6 109.5
C26 C27 H47 109.5
C26 C27 H48 109.5
H47 C27 H48 109.5
C26 C27 H49 109.5
H47 C27 H49 109.5
H48 C27 H49 109.5
C4 C2 C1 108.5(10)
C4 C2 C3 102.8(10)
C1 C2 C3 109.2(10)
C4 C2 H3 112.0
C1 C2 H3 112.0
C3 C2 H3 112.0

loop_
_geom_bond_atom_site_label_1
_geom_bond_atom_site_label_2
_geom_bond_distance
Pd1 C1 2.020(8)
Pd1 O3 2.101(5)
Pd1 O1 2.139(5)
Pd1 P1 2.214(2)
P1 C6 1.850(7)
P1 C12 1.852(7)
P1 C15 1.863(7)
P2 O3 1.515(5)
P2 C11 1.823(7)
P2 C22 1.862(8)
P2 C18 1.871(7)
P3 F10 1.37(2)
P3 F3 1.505(11)
P3 F2 1.537(9)
P3 F6 1.572(9)
P3 F1 1.584(9)
P3 F12 1.59(3)
P3 F5 1.633(9)
P3 F11 1.66(3)
P3 F4 1.666(8)
P3 F9 1.75(3)
P3 F7 1.78(2)
P3 F8 1.81(2)
O1 C4 1.221(9)
O2 C4 1.315(9)
O2 C5 1.455(9)
C14 C12 1.531(10)
C14 H18 0.9800
C14 H19 0.9800
C14 H20 0.9800
C11 C10 1.386(10)
C11 C6 1.436(10)
C10 C9 1.370(11)
C10 H13 0.9500
C15 C16 1.530(10)
C15 C17 1.530(10)
C15 H21 1.0000
C6 C7 1.406(10)
C12 C13 1.535(10)
C12 H14 1.0000
C24 C22 1.545(11)
C24 H40 0.9800
C24 H41 0.9800
C24 H42 0.9800
C4 C2 1.507(17)
C4 C26 1.57(3)
C5 H7 0.9800
C5 H8 0.9800
C5 H9 0.9800
C1 C2 1.520(16)
C1 C26 1.64(3)
C1 H1 0.9900
C1 H2 0.9900
C20 C18 1.549(10)
C20 H31 0.9800
C20 H32 0.9800
C20 H33 0.9800
C18 C21 1.530(10)
C18 C19 1.546(10)
C7 C8 1.383(10)
C7 H10 0.9500
C17 H25 0.9800
C17 H26 0.9800
C17 H27 0.9800
C16 H22 0.9800
C16 H23 0.9800
C16 H24 0.9800
C26 C27 1.50(4)
C26 H46 1.0000
C19 H28 0.9800
C19 H29 0.9800
C19 H30 0.9800
C22 C25 1.501(12)
C22 C23 1.546(13)
C8 C9 1.385(12)
C8 H11 0.9500
C9 H12 0.9500
C13 H15 0.9800
C13 H16 0.9800
C13 H17 0.9800
C21 H34 0.9800
C21 H35 0.9800
C21 H36 0.9800
C23 H37 0.9800
C23 H38 0.9800
C23 H39 0.9800
C25 H43 0.9800
C25 H44 0.9800
C25 H45 0.9800
C3 C2 1.546(19)
C3 H4 0.9800
C3 H5 0.9800
C3 H6 0.9800
C27 H47 0.9800
C27 H48 0.9800
C27 H49 0.9800
C2 H3 1.0000

loop_
_geom_torsion_atom_site_label_1
_geom_torsion_atom_site_label_2
_geom_torsion_atom_site_label_3
_geom_torsion_atom_site_label_4
_geom_torsion
C11 P2 O3 Pd1 50.5(5)
C22 P2 O3 Pd1 -68.2(5)
C18 P2 O3 Pd1 167.1(4)
O3 P2 C11 C10 164.0(6)
C22 P2 C11 C10 -75.7(6)
C18 P2 C11 C10 50.4(7)
O3 P2 C11 C6 -12.3(7)
C22 P2 C11 C6 108.0(7)
C18 P2 C11 C6 -125.9(6)
C6 C11 C10 C9 2.1(12)
P2 C11 C10 C9 -174.4(6)
C6 P1 C15 C16 69.4(6)
C12 P1 C15 C16 178.1(5)
Pd1 P1 C15 C16 -56.8(6)
C6 P1 C15 C17 -61.5(6)
C12 P1 C15 C17 47.2(7)
Pd1 P1 C15 C17 172.3(5)
C10 C11 C6 C7 -4.3(10)
P2 C11 C6 C7 171.8(5)
C10 C11 C6 P1 173.7(6)
P2 C11 C6 P1 -10.2(10)
C12 P1 C6 C7 -57.9(6)
C15 P1 C6 C7 53.6(6)
Pd1 P1 C6 C7 178.1(5)
C12 P1 C6 C11 124.1(7)
C15 P1 C6 C11 -124.4(7)
Pd1 P1 C6 C11 0.1(7)
C6 P1 C12 C14 168.0(5)
C15 P1 C12 C14 56.0(6)
Pd1 P1 C12 C14 -67.6(5)
C6 P1 C12 C13 -68.8(6)
C15 P1 C12 C13 179.2(5)
Pd1 P1 C12 C13 55.5(6)
Pd1 O1 C4 O2 169.1(6)
Pd1 O1 C4 C2 -5.1(11)
Pd1 O1 C4 C26 -25.7(14)
C5 O2 C4 O1 1.5(12)
C5 O2 C4 C2 176.2(8)
C5 O2 C4 C26 -163.1(14)
O3 P2 C18 C21 172.4(6)
C11 P2 C18 C21 -69.0(7)
C22 P2 C18 C21 51.7(8)
O3 P2 C18 C19 49.6(5)
C11 P2 C18 C19 168.1(5)
C22 P2 C18 C19 -71.1(6)
O3 P2 C18 C20 -64.4(5)
C11 P2 C18 C20 54.1(6)
C22 P2 C18 C20 174.9(5)
C11 C6 C7 C8 3.3(11)
P1 C6 C7 C8 -175.0(6)
O1 C4 C26 C27 172.5(17)
O2 C4 C26 C27 -22(3)
O1 C4 C26 C1 54.9(18)
O2 C4 C26 C1 -139.2(11)
Pd1 C1 C26 C27 -174.1(18)
Pd1 C1 C26 C4 -54.2(15)
O3 P2 C22 C25 -167.4(7)
C11 P2 C22 C25 71.4(8)
C18 P2 C22 C25 -50.2(8)
O3 P2 C22 C24 73.1(6)
C11 P2 C22 C24 -48.1(7)
C18 P2 C22 C24 -169.6(5)
O3 P2 C22 C23 -43.4(7)
C11 P2 C22 C23 -164.5(6)
C18 P2 C22 C23 73.9(7)
C6 C7 C8 C9 0.2(12)
C11 C10 C9 C8 1.5(13)
C7 C8 C9 C10 -2.7(13)
O1 C4 C2 C1 20.6(14)
O2 C4 C2 C1 -154.1(8)
O1 C4 C2 C3 -94.9(11)
O2 C4 C2 C3 90.3(11)
Pd1 C1 C2 C4 -25.1(11)
Pd1 C1 C2 C3 86.3(11)
